data_4513676
loop_
_publ_author_name
'Si, Chang-Dai'
'Hu, Dong-Cheng'
'Fan, Yan'
'Dong, Xiu-Yan'
'Yao, Xiao-Qiang'
'Yang, Yun-Xia'
'Liu, Jia-Cheng'

_publ_section_title
;
 Three-Dimensional Supramolecular Architectures with CoIIIons Assembled
 from Hydrogen Bonding and \p&#x00B7;&#x00B7;&#x00B7;\p Stacking
 Interactions: Crystal Structures and Antiferromagnetic Properties
;
_journal_issue 12
_journal_name_full 'Crystal Growth &amp; Design'
_journal_page_first 5781
_journal_paper_doi 10.1021/acs.cgd.5b01124
_journal_volume 15
_journal_year 2015
_chemical_formula_sum 'C92 H60 Co3 N12 O14'
_chemical_formula_weight 1734.31
_chemical_name_systematic
; 
 ? 
;
_space_group_IT_number 2
_symmetry_cell_setting triclinic
_symmetry_space_group_name_Hall '-P 1'
_symmetry_space_group_name_H-M 'P -1'
_atom_sites_solution_hydrogens geom
_atom_sites_solution_primary direct
_atom_sites_solution_secondary difmap
_audit_creation_method SHELXL-97
_cell_angle_alpha 92.06(7)
_cell_angle_beta 109.36(4)
_cell_angle_gamma 106.58(4)
_cell_formula_units_Z 1
_cell_length_a 11.852(3)
_cell_length_b 12.333(7)
_cell_length_c 14.889(7)
_cell_measurement_reflns_used 782
_cell_measurement_temperature 293(2)
_cell_measurement_theta_max 22.6490
_cell_measurement_theta_min 3.3980
_cell_volume 1947.3(17)
_computing_cell_refinement 'Bruker SAINT'
_computing_data_collection 'Bruker APEX2'
_computing_data_reduction 'Bruker SAINT'
_computing_molecular_graphics 'Bruker SHELXTL'
_computing_publication_material 'Bruker SHELXTL'
_computing_structure_refinement 'SHELXL-97 (Sheldrick, 1997)'
_computing_structure_solution 'SHELXS-97 (Sheldrick, 1990)'
_diffrn_ambient_temperature 293(2)
_diffrn_detector_area_resol_mean 16.0733
_diffrn_measured_fraction_theta_full 0.998
_diffrn_measured_fraction_theta_max 0.997
_diffrn_measurement_device_type 'SuperNova, Dual, Cu at zero, Eos'
_diffrn_measurement_method '\w scans'
_diffrn_radiation_monochromator graphite
_diffrn_radiation_source 'fine-focus sealed tube'
_diffrn_radiation_type MoK\a
_diffrn_radiation_wavelength 0.71000
_diffrn_reflns_av_R_equivalents 0.0699
_diffrn_reflns_av_sigmaI/netI 0.1235
_diffrn_reflns_limit_h_max 14
_diffrn_reflns_limit_h_min -14
_diffrn_reflns_limit_k_max 15
_diffrn_reflns_limit_k_min -15
_diffrn_reflns_limit_l_max 18
_diffrn_reflns_limit_l_min -18
_diffrn_reflns_number 13406
_diffrn_reflns_theta_full 25.50
_diffrn_reflns_theta_max 25.99
_diffrn_reflns_theta_min 2.87
_exptl_absorpt_coefficient_mu 0.709
_exptl_absorpt_correction_T_max 1.00000
_exptl_absorpt_correction_T_min 0.26111
_exptl_absorpt_correction_type multi-scan
_exptl_absorpt_process_details sadabs
_exptl_crystal_colour 'clear light pink'
_exptl_crystal_density_diffrn 1.479
_exptl_crystal_density_method 'not measured'
_exptl_crystal_description block
_exptl_crystal_F_000 889
_exptl_crystal_size_max 0.2200
_exptl_crystal_size_mid 0.1900
_exptl_crystal_size_min 0.1400
_refine_diff_density_max 1.865
_refine_diff_density_min -0.733
_refine_diff_density_rms 0.096
_refine_ls_extinction_method none
_refine_ls_goodness_of_fit_ref 1.041
_refine_ls_hydrogen_treatment mixed
_refine_ls_matrix_type full
_refine_ls_number_parameters 547
_refine_ls_number_reflns 7654
_refine_ls_number_restraints 0
_refine_ls_restrained_S_all 1.041
_refine_ls_R_factor_all 0.1240
_refine_ls_R_factor_gt 0.0744
_refine_ls_shift/su_max 0.001
_refine_ls_shift/su_mean 0.000
_refine_ls_structure_factor_coef Fsqd
_refine_ls_weighting_details 'calc w=1/[\s^2^(Fo^2^)+(0.0891P)^2^+0.4951P] where P=(Fo^2^+2Fc^2^)/3'
_refine_ls_weighting_scheme calc
_refine_ls_wR_factor_gt 0.1762
_refine_ls_wR_factor_ref 0.2263
_reflns_number_gt 4458
_reflns_number_total 7654
_reflns_threshold_expression >2sigma(I)
_cod_data_source_file cg5b01124_si_001.cif
_cod_data_source_block 5
_cod_depositor_comments 'Adding full bibliography for 4513672--4513676.cif.'
_cod_original_cell_volume 1947.3(16)
_cod_database_code 4513676

loop_
_symmetry_equiv_pos_as_xyz
'x, y, z'
'-x, -y, -z'

loop_
_atom_site_label
_atom_site_type_symbol
_atom_site_fract_x
_atom_site_fract_y
_atom_site_fract_z
_atom_site_U_iso_or_equiv
_atom_site_adp_type
_atom_site_occupancy
_atom_site_symmetry_multiplicity
_atom_site_calc_flag
_atom_site_refinement_flags
Co1 Co 0.82028(6) 0.96117(6) 1.04489(5) 0.0286(2) Uani 1 1 d .
Co3 Co 0.5000 1.0000 1.0000 0.0264(3) Uani 1 2 d S
O1 O 0.4135(3) 1.0668(4) 0.8829(2) 0.0432(10) Uani 1 1 d .
O2 O 0.2201(3) 1.0774(4) 0.8264(2) 0.0426(10) Uani 1 1 d .
O3 O 0.5445(3) 1.1996(3) 0.7851(2) 0.0325(8) Uani 1 1 d .
O4 O 0.8712(3) 0.9924(3) 0.9222(2) 0.0340(9) Uani 1 1 d .
O5 O 0.9661(3) 0.8971(3) 1.1170(3) 0.0350(9) Uani 1 1 d .
O6 O 0.6609(3) 1.0237(3) 0.9522(2) 0.0288(8) Uani 1 1 d .
O7 O 0.5761(3) 0.9584(3) 0.7973(2) 0.0341(9) Uani 1 1 d .
N1 N 0.7168(4) 0.7927(4) 0.9848(3) 0.0324(10) Uani 1 1 d .
N2 N 0.6015(4) 0.6484(4) 0.8736(3) 0.0383(11) Uani 1 1 d .
N3 N 0.0616(5) 0.2548(4) 0.2317(3) 0.0446(13) Uani 1 1 d .
N4 N -0.0759(4) 0.1267(4) 0.1140(3) 0.0375(11) Uani 1 1 d .
N5 N 0.5961(4) 1.1687(4) 1.0670(3) 0.0341(11) Uani 1 1 d .
N6 N 0.7206(4) 1.3072(4) 1.1793(3) 0.0438(12) Uani 1 1 d .
C1 C 0.3202(4) 1.0760(4) 0.8176(3) 0.0261(11) Uani 1 1 d .
C2 C 0.3313(4) 1.0848(4) 0.7192(3) 0.0301(12) Uani 1 1 d .
C3 C 0.2283(5) 1.0277(5) 0.6410(4) 0.0370(13) Uani 1 1 d .
H3 H 0.1511 0.9951 0.6480 0.044 Uiso 1 1 calc R
C4 C 0.2380(5) 1.0178(5) 0.5505(4) 0.0401(14) Uani 1 1 d .
C5 C 0.3544(6) 1.0689(6) 0.5382(4) 0.0459(15) Uani 1 1 d .
C6 C 0.4590(5) 1.1295(5) 0.6174(4) 0.0380(13) Uani 1 1 d .
H6 H 0.5356 1.1655 0.6106 0.046 Uiso 1 1 calc R
C7 C 0.4474(5) 1.1353(5) 0.7050(4) 0.0323(12) Uani 1 1 d .
C8 C 0.3655(7) 1.0614(7) 0.4470(4) 0.065(2) Uani 1 1 d .
H8 H 0.4418 1.0962 0.4394 0.078 Uiso 1 1 calc R
C9 C 0.2619(8) 1.0022(8) 0.3706(5) 0.077(2) Uani 1 1 d .
H9 H 0.2674 0.9966 0.3098 0.093 Uiso 1 1 calc R
C10 C 0.1460(8) 0.9488(7) 0.3817(5) 0.070(2) Uani 1 1 d .
H10 H 0.0771 0.9077 0.3280 0.084 Uiso 1 1 calc R
C11 C 0.1318(6) 0.9557(5) 0.4700(4) 0.0516(17) Uani 1 1 d .
H11 H 0.0547 0.9204 0.4761 0.062 Uiso 1 1 calc R
C12 C 0.6689(4) 1.2175(5) 0.7917(4) 0.0329(12) Uani 1 1 d .
C13 C 0.7311(5) 1.3169(5) 0.7604(5) 0.0490(16) Uani 1 1 d .
H13 H 0.6874 1.3656 0.7315 0.059 Uiso 1 1 calc R
C14 C 0.8569(6) 1.3405(5) 0.7733(5) 0.0552(18) Uani 1 1 d .
H14 H 0.8999 1.4064 0.7551 0.066 Uiso 1 1 calc R
C15 C 0.9181(5) 1.2634(5) 0.8142(4) 0.0422(15) Uani 1 1 d .
H15 H 1.0021 1.2775 0.8212 0.051 Uiso 1 1 calc R
C16 C 0.8554(4) 1.1632(4) 0.8457(3) 0.0277(11) Uani 1 1 d .
C17 C 0.7283(4) 1.1390(4) 0.8356(3) 0.0264(11) Uani 1 1 d .
C18 C 0.6485(4) 1.0312(4) 0.8627(3) 0.0245(11) Uani 1 1 d .
C19 C 0.9255(4) 1.0798(4) 0.8882(3) 0.0279(11) Uani 1 1 d .
C20 C 0.6568(5) 0.7614(5) 0.8955(4) 0.0402(14) Uani 1 1 d .
H20 H 0.6519 0.8115 0.8502 0.048 Uiso 1 1 calc R
C21 C 0.6984(7) 0.6928(6) 1.0269(5) 0.074(3) Uani 1 1 d .
H21 H 0.7306 0.6899 1.0925 0.089 Uiso 1 1 calc R
C22 C 0.6298(8) 0.6042(6) 0.9611(5) 0.092(3) Uani 1 1 d .
H22 H 0.6050 0.5280 0.9702 0.110 Uiso 1 1 calc R
C23 C 0.5265(5) 0.5902(5) 0.7822(4) 0.0377(13) Uani 1 1 d .
C24 C 0.4869(6) 0.4720(5) 0.7712(4) 0.0508(17) Uani 1 1 d .
H24 H 0.5094 0.4330 0.8232 0.061 Uiso 1 1 calc R
C25 C 0.4139(6) 0.4152(5) 0.6817(4) 0.0524(17) Uani 1 1 d .
H25 H 0.3854 0.3357 0.6725 0.063 Uiso 1 1 calc R
C26 C 0.3800(5) 0.4737(5) 0.6017(4) 0.0408(14) Uani 1 1 d .
C27 C 0.4200(7) 0.5927(5) 0.6150(4) 0.058(2) Uani 1 1 d .
H27 H 0.3982 0.6323 0.5633 0.069 Uiso 1 1 calc R
C28 C 0.4911(6) 0.6496(5) 0.7043(4) 0.058(2) Uani 1 1 d .
H28 H 0.5169 0.7291 0.7143 0.070 Uiso 1 1 calc R
C29 C 0.3004(5) 0.4140(5) 0.5065(4) 0.0422(14) Uani 1 1 d .
C30 C 0.2126(7) 0.3057(6) 0.4951(5) 0.064(2) Uani 1 1 d .
H30 H 0.2074 0.2711 0.5487 0.077 Uiso 1 1 calc R
C31 C 0.1356(7) 0.2521(6) 0.4059(5) 0.071(2) Uani 1 1 d .
H31 H 0.0768 0.1805 0.3977 0.085 Uiso 1 1 calc R
C32 C 0.1450(5) 0.3058(5) 0.3247(4) 0.0423(15) Uani 1 1 d .
C33 C 0.2342(6) 0.4083(5) 0.3332(4) 0.0582(19) Uani 1 1 d .
H33 H 0.2429 0.4398 0.2791 0.070 Uiso 1 1 calc R
C34 C 0.3096(6) 0.4625(6) 0.4229(5) 0.060(2) Uani 1 1 d .
H34 H 0.3690 0.5334 0.4301 0.072 Uiso 1 1 calc R
C35 C 0.0024(5) 0.1444(5) 0.2025(4) 0.0424(15) Uani 1 1 d .
H35 H 0.0149 0.0872 0.2399 0.051 Uiso 1 1 calc R
C36 C -0.0702(7) 0.2322(6) 0.0851(5) 0.0606(19) Uani 1 1 d .
H36 H -0.1174 0.2454 0.0252 0.073 Uiso 1 1 calc R
C37 C 0.0129(8) 0.3115(6) 0.1560(5) 0.075(3) Uani 1 1 d .
H37 H 0.0350 0.3902 0.1558 0.090 Uiso 1 1 calc R
C38 C 0.6568(5) 1.1940(5) 1.1582(4) 0.0395(14) Uani 1 1 d .
H38 H 0.6569 1.1427 1.2025 0.047 Uiso 1 1 calc R
C39 C 0.6221(6) 1.2693(5) 1.0256(4) 0.0540(18) Uani 1 1 d .
H39 H 0.5905 1.2747 0.9604 0.065 Uiso 1 1 calc R
C40 C 0.6973(8) 1.3531(6) 1.0929(5) 0.077(3) Uani 1 1 d .
H40 H 0.7295 1.4289 1.0854 0.092 Uiso 1 1 calc R
C41 C 0.8000(5) 1.3619(5) 1.2716(4) 0.0474(16) Uani 1 1 d .
C42 C 0.8222(9) 1.3014(7) 1.3496(5) 0.106(4) Uani 1 1 d .
H42 H 0.7840 1.2226 1.3398 0.127 Uiso 1 1 calc R
C43 C 0.8967(9) 1.3540(7) 1.4377(6) 0.109(4) Uani 1 1 d .
H43 H 0.9083 1.3133 1.4897 0.130 Uiso 1 1 calc R
C44 C 0.9574(6) 1.4714(6) 1.4507(4) 0.0557(18) Uani 1 1 d .
C45 C 0.9311(7) 1.5307(7) 1.3718(5) 0.078(3) Uani 1 1 d .
H45 H 0.9679 1.6096 1.3813 0.094 Uiso 1 1 calc R
C46 C 0.8549(7) 1.4777(6) 1.2834(4) 0.066(2) Uani 1 1 d .
H46 H 0.8398 1.5183 1.2316 0.079 Uiso 1 1 calc R

loop_
_atom_site_aniso_label
_atom_site_aniso_U_11
_atom_site_aniso_U_22
_atom_site_aniso_U_33
_atom_site_aniso_U_23
_atom_site_aniso_U_13
_atom_site_aniso_U_12
Co1 0.0242(4) 0.0338(4) 0.0246(4) -0.0025(3) 0.0071(3) 0.0069(3)
Co3 0.0211(5) 0.0338(6) 0.0189(5) -0.0032(4) 0.0037(4) 0.0053(4)
O1 0.036(2) 0.073(3) 0.0240(19) 0.011(2) 0.0105(17) 0.021(2)
O2 0.035(2) 0.066(3) 0.031(2) 0.001(2) 0.0168(17) 0.018(2)
O3 0.0238(17) 0.041(2) 0.033(2) 0.0057(17) 0.0112(15) 0.0102(17)
O4 0.035(2) 0.038(2) 0.035(2) 0.0061(17) 0.0186(16) 0.0129(17)
O5 0.0218(18) 0.050(2) 0.038(2) 0.0072(18) 0.0130(16) 0.0158(18)
O6 0.0256(17) 0.039(2) 0.0224(17) 0.0033(16) 0.0097(14) 0.0092(16)
O7 0.033(2) 0.035(2) 0.0267(19) -0.0011(17) 0.0074(16) 0.0035(17)
N1 0.031(2) 0.031(2) 0.027(2) -0.0026(19) 0.0045(19) 0.004(2)
N2 0.040(3) 0.031(3) 0.031(2) 0.002(2) 0.001(2) 0.008(2)
N3 0.057(3) 0.035(3) 0.027(2) -0.004(2) 0.007(2) 0.005(2)
N4 0.043(3) 0.034(3) 0.031(2) -0.004(2) 0.008(2) 0.012(2)
N5 0.025(2) 0.043(3) 0.026(2) -0.012(2) 0.0050(18) 0.006(2)
N6 0.042(3) 0.037(3) 0.039(3) -0.013(2) 0.001(2) 0.011(2)
C1 0.027(3) 0.025(3) 0.026(3) 0.002(2) 0.010(2) 0.008(2)
C2 0.028(3) 0.036(3) 0.029(3) 0.005(2) 0.009(2) 0.014(2)
C3 0.039(3) 0.045(3) 0.026(3) 0.003(3) 0.011(2) 0.013(3)
C4 0.048(3) 0.050(4) 0.023(3) -0.001(3) 0.009(2) 0.022(3)
C5 0.050(4) 0.058(4) 0.030(3) 0.002(3) 0.012(3) 0.022(3)
C6 0.039(3) 0.052(4) 0.036(3) 0.014(3) 0.025(3) 0.020(3)
C7 0.034(3) 0.037(3) 0.027(3) 0.002(2) 0.008(2) 0.017(3)
C8 0.068(5) 0.099(6) 0.038(4) 0.003(4) 0.031(3) 0.030(4)
C9 0.086(6) 0.120(7) 0.030(4) -0.007(4) 0.022(4) 0.036(5)
C10 0.088(6) 0.084(6) 0.036(4) -0.012(4) 0.014(4) 0.036(5)
C11 0.061(4) 0.052(4) 0.032(3) -0.009(3) 0.007(3) 0.016(3)
C12 0.021(3) 0.036(3) 0.037(3) 0.000(2) 0.009(2) 0.004(2)
C13 0.042(3) 0.036(3) 0.075(4) 0.019(3) 0.026(3) 0.013(3)
C14 0.045(4) 0.045(4) 0.077(5) 0.019(4) 0.032(3) 0.003(3)
C15 0.034(3) 0.042(3) 0.056(4) 0.016(3) 0.021(3) 0.013(3)
C16 0.023(2) 0.032(3) 0.029(3) 0.000(2) 0.011(2) 0.010(2)
C17 0.025(2) 0.030(3) 0.024(2) 0.006(2) 0.007(2) 0.010(2)
C18 0.022(2) 0.028(3) 0.026(3) 0.001(2) 0.009(2) 0.012(2)
C19 0.028(3) 0.034(3) 0.017(2) -0.006(2) 0.004(2) 0.008(2)
C20 0.050(3) 0.026(3) 0.035(3) 0.000(2) 0.005(3) 0.011(3)
C21 0.096(6) 0.044(4) 0.039(4) 0.000(3) -0.010(4) -0.002(4)
C22 0.120(7) 0.041(4) 0.053(5) 0.014(4) -0.016(5) -0.010(4)
C23 0.038(3) 0.028(3) 0.033(3) -0.002(2) 0.001(2) 0.006(3)
C24 0.067(4) 0.032(3) 0.039(3) 0.002(3) 0.001(3) 0.015(3)
C25 0.062(4) 0.027(3) 0.048(4) -0.011(3) 0.001(3) 0.009(3)
C26 0.045(3) 0.031(3) 0.037(3) -0.006(3) 0.003(3) 0.014(3)
C27 0.084(5) 0.034(3) 0.030(3) -0.005(3) -0.006(3) 0.013(3)
C28 0.077(5) 0.028(3) 0.044(4) -0.004(3) -0.001(3) 0.004(3)
C29 0.045(3) 0.029(3) 0.042(3) -0.005(3) 0.009(3) 0.005(3)
C30 0.086(5) 0.047(4) 0.033(3) -0.003(3) 0.008(3) -0.002(4)
C31 0.090(5) 0.039(4) 0.041(4) -0.007(3) 0.004(4) -0.018(4)
C32 0.047(3) 0.037(3) 0.031(3) -0.004(3) 0.006(3) 0.006(3)
C33 0.071(5) 0.049(4) 0.030(3) 0.002(3) 0.006(3) -0.003(4)
C34 0.061(4) 0.044(4) 0.047(4) -0.003(3) 0.008(3) -0.011(3)
C35 0.043(3) 0.037(3) 0.035(3) 0.001(3) 0.003(3) 0.008(3)
C36 0.079(5) 0.052(4) 0.039(4) -0.006(3) 0.001(3) 0.027(4)
C37 0.125(7) 0.039(4) 0.039(4) 0.006(3) 0.009(4) 0.019(4)
C38 0.034(3) 0.039(3) 0.031(3) -0.012(2) 0.010(2) -0.007(3)
C39 0.066(4) 0.037(4) 0.037(3) 0.000(3) -0.003(3) 0.007(3)
C40 0.105(6) 0.034(4) 0.052(4) 0.000(3) -0.012(4) 0.012(4)
C41 0.040(3) 0.043(4) 0.042(3) -0.025(3) 0.004(3) 0.005(3)
C42 0.142(8) 0.045(4) 0.058(5) -0.025(4) -0.045(5) 0.022(5)
C43 0.150(9) 0.048(5) 0.056(5) -0.018(4) -0.042(5) 0.021(5)
C44 0.039(3) 0.059(4) 0.044(4) -0.025(3) -0.006(3) 0.006(3)
C45 0.074(5) 0.069(5) 0.051(4) -0.016(4) 0.024(4) -0.037(4)
C46 0.082(5) 0.049(4) 0.032(3) -0.015(3) 0.013(3) -0.018(4)

loop_
_atom_type_symbol
_atom_type_description
_atom_type_scat_dispersion_real
_atom_type_scat_dispersion_imag
_atom_type_scat_source
H H 0.0000 0.0000 'International Tables Vol C Tables 4.2.6.8 and 6.1.1.4'
C C 0.0033 0.0016 'International Tables Vol C Tables 4.2.6.8 and 6.1.1.4'
N N 0.0061 0.0033 'International Tables Vol C Tables 4.2.6.8 and 6.1.1.4'
O O 0.0106 0.0060 'International Tables Vol C Tables 4.2.6.8 and 6.1.1.4'
Co Co 0.3494 0.9721 'International Tables Vol C Tables 4.2.6.8 and 6.1.1.4'

loop_
_geom_angle_atom_site_label_1
_geom_angle_atom_site_label_2
_geom_angle_atom_site_label_3
_geom_angle
_geom_angle_site_symmetry_1
_geom_angle_site_symmetry_3
N1 Co1 N4 176.14(16) . 1_666
N1 Co1 O5 85.85(16) . .
N4 Co1 O5 92.49(17) 1_666 .
N1 Co1 O4 91.34(17) . .
N4 Co1 O4 92.32(17) 1_666 .
O5 Co1 O4 96.62(14) . .
N1 Co1 O2 87.75(17) . 2_677
N4 Co1 O2 88.51(18) 1_666 2_677
O5 Co1 O2 78.79(14) . 2_677
O4 Co1 O2 175.37(14) . 2_677
N1 Co1 O6 91.21(15) . .
N4 Co1 O6 90.72(16) 1_666 .
O5 Co1 O6 174.42(13) . .
O4 Co1 O6 78.69(13) . .
O2 Co1 O6 105.86(13) 2_677 .
O1 Co3 O1 180.000(2) 2_677 .
O1 Co3 N5 93.30(18) 2_677 .
O1 Co3 N5 86.70(18) . .
O1 Co3 N5 86.70(18) 2_677 2_677
O1 Co3 N5 93.30(18) . 2_677
N5 Co3 N5 180.000(1) . 2_677
O1 Co3 O6 90.79(14) 2_677 .
O1 Co3 O6 89.21(14) . .
N5 Co3 O6 83.47(16) . .
N5 Co3 O6 96.53(15) 2_677 .
O1 Co3 O6 89.21(14) 2_677 2_677
O1 Co3 O6 90.79(14) . 2_677
N5 Co3 O6 96.53(15) . 2_677
N5 Co3 O6 83.47(16) 2_677 2_677
O6 Co3 O6 180.000(1) . 2_677
C1 O1 Co3 153.9(4) . .
C1 O2 Co1 122.2(3) . 2_677
C7 O3 C12 119.8(4) . .
C19 O4 Co1 137.7(3) . .
C19 O5 Co1 128.2(3) 2_777 .
C18 O6 Co3 121.2(3) . .
C18 O6 Co1 118.2(3) . .
Co3 O6 Co1 115.90(14) . .
C20 N1 C21 105.6(5) . .
C20 N1 Co1 123.3(4) . .
C21 N1 Co1 131.1(4) . .
C20 N2 C23 125.4(5) . .
C20 N2 C22 106.3(5) . .
C23 N2 C22 128.3(5) . .
C35 N3 C37 106.7(5) . .
C35 N3 C32 126.5(5) . .
C37 N3 C32 126.3(5) . .
C35 N4 C36 107.0(5) . .
C35 N4 Co1 120.3(4) . 1_444
C36 N4 Co1 132.7(4) . 1_444
C38 N5 C39 108.0(5) . .
C38 N5 Co3 122.2(4) . .
C39 N5 Co3 129.3(4) . .
C38 N6 C41 123.8(5) . .
C38 N6 C40 107.7(5) . .
C41 N6 C40 128.5(5) . .
O2 C1 O1 125.4(5) . .
O2 C1 C2 118.3(4) . .
O1 C1 C2 116.3(4) . .
C3 C2 C7 118.1(5) . .
C3 C2 C1 117.6(4) . .
C7 C2 C1 123.7(4) . .
C2 C3 C4 120.2(5) . .
C2 C3 H3 119.9 . .
C4 C3 H3 119.9 . .
C3 C4 C11 120.1(6) . .
C3 C4 C5 120.7(5) . .
C11 C4 C5 119.2(5) . .
C6 C5 C8 119.3(6) . .
C6 C5 C4 119.3(5) . .
C8 C5 C4 121.5(6) . .
C7 C6 C5 118.7(5) . .
C7 C6 H6 120.7 . .
C5 C6 H6 120.7 . .
C6 C7 O3 121.7(5) . .
C6 C7 C2 123.0(5) . .
O3 C7 C2 115.0(4) . .
C9 C8 C5 118.2(7) . .
C9 C8 H8 120.9 . .
C5 C8 H8 120.9 . .
C8 C9 C10 121.2(7) . .
C8 C9 H9 119.4 . .
C10 C9 H9 119.4 . .
C11 C10 C9 121.9(7) . .
C11 C10 H10 119.0 . .
C9 C10 H10 119.0 . .
C10 C11 C4 118.0(6) . .
C10 C11 H11 121.0 . .
C4 C11 H11 121.0 . .
O3 C12 C17 117.5(4) . .
O3 C12 C13 118.7(5) . .
C17 C12 C13 123.7(5) . .
C14 C13 C12 119.5(5) . .
C14 C13 H13 120.2 . .
C12 C13 H13 120.2 . .
C13 C14 C15 118.5(5) . .
C13 C14 H14 120.7 . .
C15 C14 H14 120.7 . .
C14 C15 C16 122.0(5) . .
C14 C15 H15 119.0 . .
C16 C15 H15 119.0 . .
C17 C16 C15 120.5(5) . .
C17 C16 C19 119.4(4) . .
C15 C16 C19 120.1(4) . .
C16 C17 C12 115.8(4) . .
C16 C17 C18 125.4(4) . .
C12 C17 C18 118.7(4) . .
O7 C18 O6 123.5(5) . .
O7 C18 C17 116.3(4) . .
O6 C18 C17 120.2(4) . .
O5 C19 O4 126.0(5) 2_777 .
O5 C19 C16 113.7(4) 2_777 .
O4 C19 C16 120.2(4) . .
N1 C20 N2 112.4(5) . .
N1 C20 H20 123.8 . .
N2 C20 H20 123.8 . .
C22 C21 N1 110.5(6) . .
C22 C21 H21 124.8 . .
N1 C21 H21 124.8 . .
C21 C22 N2 105.2(6) . .
C21 C22 H22 127.4 . .
N2 C22 H22 127.4 . .
C24 C23 N2 117.6(5) . .
C24 C23 C28 121.5(5) . .
N2 C23 C28 120.9(5) . .
C25 C24 C23 117.5(6) . .
C25 C24 H24 121.3 . .
C23 C24 H24 121.3 . .
C24 C25 C26 121.7(5) . .
C24 C25 H25 119.1 . .
C26 C25 H25 119.1 . .
C27 C26 C25 119.6(5) . .
C27 C26 C29 118.2(5) . .
C25 C26 C29 122.1(5) . .
C28 C27 C26 118.8(6) . .
C28 C27 H27 120.6 . .
C26 C27 H27 120.6 . .
C27 C28 C23 120.8(6) . .
C27 C28 H28 119.6 . .
C23 C28 H28 119.6 . .
C30 C29 C34 118.8(5) . .
C30 C29 C26 120.0(6) . .
C34 C29 C26 121.2(5) . .
C31 C30 C29 119.7(6) . .
C31 C30 H30 120.2 . .
C29 C30 H30 120.2 . .
C30 C31 C32 119.5(6) . .
C30 C31 H31 120.2 . .
C32 C31 H31 120.2 . .
C33 C32 N3 117.2(5) . .
C33 C32 C31 122.2(5) . .
N3 C32 C31 120.6(5) . .
C34 C33 C32 117.8(6) . .
C34 C33 H33 121.1 . .
C32 C33 H33 121.1 . .
C33 C34 C29 121.9(6) . .
C33 C34 H34 119.1 . .
C29 C34 H34 119.1 . .
N4 C35 N3 110.8(5) . .
N4 C35 H35 124.6 . .
N3 C35 H35 124.6 . .
C37 C36 N4 108.8(6) . .
C37 C36 H36 125.6 . .
N4 C36 H36 125.6 . .
C36 C37 N3 106.7(6) . .
C36 C37 H37 126.7 . .
N3 C37 H37 126.7 . .
N5 C38 N6 109.0(5) . .
N5 C38 H38 125.5 . .
N6 C38 H38 125.5 . .
C40 C39 N5 108.9(5) . .
C40 C39 H39 125.5 . .
N5 C39 H39 125.5 . .
C39 C40 N6 106.5(6) . .
C39 C40 H40 126.8 . .
N6 C40 H40 126.8 . .
C46 C41 N6 117.6(6) . .
C46 C41 C42 120.9(6) . .
N6 C41 C42 121.5(6) . .
C43 C42 C41 121.3(7) . .
C43 C42 H42 119.3 . .
C41 C42 H42 119.3 . .
C42 C43 C44 118.6(8) . .
C42 C43 H43 120.7 . .
C44 C43 H43 120.7 . .
C43 C44 C45 118.9(6) . .
C43 C44 C44 118.0(8) . 2_788
C45 C44 C44 123.1(8) . 2_788
C46 C45 C44 122.3(7) . .
C46 C45 H45 118.9 . .
C44 C45 H45 118.9 . .
C45 C46 C41 117.8(7) . .
C45 C46 H46 121.1 . .
C41 C46 H46 121.1 . .

loop_
_geom_bond_atom_site_label_1
_geom_bond_atom_site_label_2
_geom_bond_distance
_geom_bond_site_symmetry_2
Co1 N1 2.076(5) .
Co1 N4 2.078(5) 1_666
Co1 O5 2.092(3) .
Co1 O4 2.121(4) .
Co1 O2 2.160(4) 2_677
Co1 O6 2.290(3) .
Co3 O1 2.043(4) 2_677
Co3 O1 2.043(4) .
Co3 N5 2.090(5) .
Co3 N5 2.090(5) 2_677
Co3 O6 2.196(3) .
Co3 O6 2.196(3) 2_677
O1 C1 1.244(6) .
O2 C1 1.241(6) .
O2 Co1 2.160(4) 2_677
O3 C7 1.369(6) .
O3 C12 1.396(6) .
O4 C19 1.300(6) .
O5 C19 1.264(6) 2_777
O6 C18 1.302(5) .
O7 C18 1.197(6) .
N1 C20 1.267(7) .
N1 C21 1.395(7) .
N2 C20 1.335(7) .
N2 C23 1.386(6) .
N2 C22 1.405(8) .
N3 C35 1.321(7) .
N3 C37 1.396(7) .
N3 C32 1.402(7) .
N4 C35 1.303(6) .
N4 C36 1.376(7) .
N4 Co1 2.078(5) 1_444
N5 C38 1.285(7) .
N5 C39 1.406(7) .
N6 C38 1.352(7) .
N6 C41 1.394(7) .
N6 C40 1.399(8) .
C1 C2 1.519(7) .
C2 C3 1.360(7) .
C2 C7 1.427(7) .
C3 C4 1.394(7) .
C3 H3 0.9300 .
C4 C11 1.411(8) .
C4 C5 1.419(8) .
C5 C6 1.388(8) .
C5 C8 1.410(8) .
C6 C7 1.358(7) .
C6 H6 0.9300 .
C8 C9 1.355(9) .
C8 H8 0.9300 .
C9 C10 1.410(10) .
C9 H9 0.9300 .
C10 C11 1.383(9) .
C10 H10 0.9300 .
C11 H11 0.9300 .
C12 C17 1.409(7) .
C12 C13 1.420(7) .
C13 C14 1.379(8) .
C13 H13 0.9300 .
C14 C15 1.394(8) .
C14 H14 0.9300 .
C15 C16 1.431(7) .
C15 H15 0.9300 .
C16 C17 1.404(6) .
C16 C19 1.529(7) .
C17 C18 1.548(7) .
C19 O5 1.264(6) 2_777
C20 H20 0.9300 .
C21 C22 1.305(9) .
C21 H21 0.9300 .
C22 H22 0.9300 .
C23 C24 1.383(7) .
C23 C28 1.405(8) .
C24 C25 1.356(8) .
C24 H24 0.9300 .
C25 C26 1.418(8) .
C25 H25 0.9300 .
C26 C27 1.392(8) .
C26 C29 1.444(8) .
C27 C28 1.350(8) .
C27 H27 0.9300 .
C28 H28 0.9300 .
C29 C30 1.403(8) .
C29 C34 1.423(8) .
C30 C31 1.350(8) .
C30 H30 0.9300 .
C31 C32 1.420(8) .
C31 H31 0.9300 .
C32 C33 1.367(8) .
C33 C34 1.354(8) .
C33 H33 0.9300 .
C34 H34 0.9300 .
C35 H35 0.9300 .
C36 C37 1.315(9) .
C36 H36 0.9300 .
C37 H37 0.9300 .
C38 H38 0.9300 .
C39 C40 1.294(8) .
C39 H39 0.9300 .
C40 H40 0.9300 .
C41 C46 1.367(8) .
C41 C42 1.396(10) .
C42 C43 1.329(9) .
C42 H42 0.9300 .
C43 C44 1.394(10) .
C43 H43 0.9300 .
C44 C45 1.400(10) .
C44 C44 1.486(11) 2_788
C45 C46 1.338(8) .
C45 H45 0.9300 .
C46 H46 0.9300 .

loop_
_geom_torsion_atom_site_label_1
_geom_torsion_atom_site_label_2
_geom_torsion_atom_site_label_3
_geom_torsion_atom_site_label_4
_geom_torsion
_geom_torsion_site_symmetry_1
_geom_torsion_site_symmetry_4
O1 Co3 O1 C1 28(100) 2_677 .
N5 Co3 O1 C1 -128.3(9) . .
N5 Co3 O1 C1 51.7(9) 2_677 .
O6 Co3 O1 C1 148.2(9) . .
O6 Co3 O1 C1 -31.8(9) 2_677 .
N1 Co1 O4 C19 170.3(5) . .
N4 Co1 O4 C19 -11.0(5) 1_666 .
O5 Co1 O4 C19 -103.8(5) . .
O2 Co1 O4 C19 -111.3(18) 2_677 .
O6 Co1 O4 C19 79.3(5) . .
N1 Co1 O5 C19 119.2(4) . 2_777
N4 Co1 O5 C19 -64.3(4) 1_666 2_777
O4 Co1 O5 C19 28.3(4) . 2_777
O2 Co1 O5 C19 -152.3(4) 2_677 2_777
O6 Co1 O5 C19 60.8(15) . 2_777
O1 Co3 O6 C18 157.6(4) 2_677 .
O1 Co3 O6 C18 -22.4(4) . .
N5 Co3 O6 C18 -109.2(4) . .
N5 Co3 O6 C18 70.8(4) 2_677 .
O6 Co3 O6 C18 -173(100) 2_677 .
O1 Co3 O6 Co1 2.21(18) 2_677 .
O1 Co3 O6 Co1 -177.79(18) . .
N5 Co3 O6 Co1 95.45(19) . .
N5 Co3 O6 Co1 -84.55(19) 2_677 .
O6 Co3 O6 Co1 31(100) 2_677 .
N1 Co1 O6 C18 -78.6(4) . .
N4 Co1 O6 C18 104.7(4) 1_666 .
O5 Co1 O6 C18 -20.5(15) . .
O4 Co1 O6 C18 12.5(3) . .
O2 Co1 O6 C18 -166.6(3) 2_677 .
N1 Co1 O6 Co3 77.50(19) . .
N4 Co1 O6 Co3 -99.2(2) 1_666 .
O5 Co1 O6 Co3 135.6(13) . .
O4 Co1 O6 Co3 168.62(18) . .
O2 Co1 O6 Co3 -10.5(2) 2_677 .
N4 Co1 N1 C20 165(2) 1_666 .
O5 Co1 N1 C20 -130.5(5) . .
O4 Co1 N1 C20 -34.0(5) . .
O2 Co1 N1 C20 150.5(5) 2_677 .
O6 Co1 N1 C20 44.7(5) . .
N4 Co1 N1 C21 -17(3) 1_666 .
O5 Co1 N1 C21 47.8(6) . .
O4 Co1 N1 C21 144.4(6) . .
O2 Co1 N1 C21 -31.1(6) 2_677 .
O6 Co1 N1 C21 -136.9(6) . .
O1 Co3 N5 C38 -14.1(5) 2_677 .
O1 Co3 N5 C38 165.9(5) . .
N5 Co3 N5 C38 -84(100) 2_677 .
O6 Co3 N5 C38 -104.6(4) . .
O6 Co3 N5 C38 75.4(4) 2_677 .
O1 Co3 N5 C39 156.4(5) 2_677 .
O1 Co3 N5 C39 -23.6(5) . .
N5 Co3 N5 C39 86(100) 2_677 .
O6 Co3 N5 C39 66.0(5) . .
O6 Co3 N5 C39 -114.0(5) 2_677 .
Co1 O2 C1 O1 -9.1(8) 2_677 .
Co1 O2 C1 C2 170.0(3) 2_677 .
Co3 O1 C1 O2 41.5(12) . .
Co3 O1 C1 C2 -137.7(7) . .
O2 C1 C2 C3 -39.1(7) . .
O1 C1 C2 C3 140.1(5) . .
O2 C1 C2 C7 150.1(5) . .
O1 C1 C2 C7 -30.7(7) . .
C7 C2 C3 C4 1.2(8) . .
C1 C2 C3 C4 -170.2(5) . .
C2 C3 C4 C11 178.1(6) . .
C2 C3 C4 C5 -1.2(9) . .
C3 C4 C5 C6 -0.3(9) . .
C11 C4 C5 C6 -179.7(6) . .
C3 C4 C5 C8 -178.9(6) . .
C11 C4 C5 C8 1.7(10) . .
C8 C5 C6 C7 -179.5(6) . .
C4 C5 C6 C7 1.8(9) . .
C5 C6 C7 O3 -175.8(5) . .
C5 C6 C7 C2 -1.9(9) . .
C12 O3 C7 C6 -29.4(7) . .
C12 O3 C7 C2 156.3(4) . .
C3 C2 C7 C6 0.4(8) . .
C1 C2 C7 C6 171.2(5) . .
C3 C2 C7 O3 174.7(5) . .
C1 C2 C7 O3 -14.6(7) . .
C6 C5 C8 C9 -179.7(7) . .
C4 C5 C8 C9 -1.1(11) . .
C5 C8 C9 C10 -0.3(12) . .
C8 C9 C10 C11 1.0(13) . .
C9 C10 C11 C4 -0.4(11) . .
C3 C4 C11 C10 179.7(6) . .
C5 C4 C11 C10 -0.9(9) . .
C7 O3 C12 C17 -91.3(6) . .
C7 O3 C12 C13 93.0(6) . .
O3 C12 C13 C14 175.0(6) . .
C17 C12 C13 C14 -0.4(10) . .
C12 C13 C14 C15 2.0(10) . .
C13 C14 C15 C16 -2.1(10) . .
C14 C15 C16 C17 0.4(9) . .
C14 C15 C16 C19 178.7(5) . .
C15 C16 C17 C12 1.2(7) . .
C19 C16 C17 C12 -177.1(4) . .
C15 C16 C17 C18 177.1(5) . .
C19 C16 C17 C18 -1.2(7) . .
O3 C12 C17 C16 -176.7(4) . .
C13 C12 C17 C16 -1.2(8) . .
O3 C12 C17 C18 7.1(7) . .
C13 C12 C17 C18 -177.4(5) . .
Co3 O6 C18 O7 -57.9(6) . .
Co1 O6 C18 O7 96.9(5) . .
Co3 O6 C18 C17 121.2(4) . .
Co1 O6 C18 C17 -84.0(5) . .
C16 C17 C18 O7 -102.8(6) . .
C12 C17 C18 O7 73.0(6) . .
C16 C17 C18 O6 78.0(7) . .
C12 C17 C18 O6 -106.1(5) . .
Co1 O4 C19 O5 109.4(6) . 2_777
Co1 O4 C19 C16 -73.3(6) . .
C17 C16 C19 O5 171.8(4) . 2_777
C15 C16 C19 O5 -6.5(7) . 2_777
C17 C16 C19 O4 -5.8(7) . .
C15 C16 C19 O4 175.9(5) . .
C21 N1 C20 N2 -1.2(7) . .
Co1 N1 C20 N2 177.6(4) . .
C23 N2 C20 N1 177.9(5) . .
C22 N2 C20 N1 0.7(8) . .
C20 N1 C21 C22 1.2(10) . .
Co1 N1 C21 C22 -177.4(6) . .
N1 C21 C22 N2 -0.7(11) . .
C20 N2 C22 C21 0.0(10) . .
C23 N2 C22 C21 -177.0(7) . .
C20 N2 C23 C24 173.8(6) . .
C22 N2 C23 C24 -9.7(11) . .
C20 N2 C23 C28 -7.0(10) . .
C22 N2 C23 C28 169.5(8) . .
N2 C23 C24 C25 -179.8(6) . .
C28 C23 C24 C25 1.1(10) . .
C23 C24 C25 C26 0.6(11) . .
C24 C25 C26 C27 -1.3(11) . .
C24 C25 C26 C29 -178.8(6) . .
C25 C26 C27 C28 0.3(11) . .
C29 C26 C27 C28 177.9(7) . .
C26 C27 C28 C23 1.4(12) . .
C24 C23 C28 C27 -2.1(11) . .
N2 C23 C28 C27 178.8(7) . .
C27 C26 C29 C30 -150.3(7) . .
C25 C26 C29 C30 27.3(10) . .
C27 C26 C29 C34 30.0(10) . .
C25 C26 C29 C34 -152.4(7) . .
C34 C29 C30 C31 -2.6(11) . .
C26 C29 C30 C31 177.7(7) . .
C29 C30 C31 C32 0.3(13) . .
C35 N3 C32 C33 153.4(7) . .
C37 N3 C32 C33 -35.4(10) . .
C35 N3 C32 C31 -26.7(10) . .
C37 N3 C32 C31 144.4(8) . .
C30 C31 C32 C33 3.4(12) . .
C30 C31 C32 N3 -176.5(7) . .
N3 C32 C33 C34 175.4(7) . .
C31 C32 C33 C34 -4.5(11) . .
C32 C33 C34 C29 2.0(12) . .
C30 C29 C34 C33 1.5(11) . .
C26 C29 C34 C33 -178.9(7) . .
C36 N4 C35 N3 -2.1(7) . .
Co1 N4 C35 N3 178.0(4) 1_444 .
C37 N3 C35 N4 2.2(8) . .
C32 N3 C35 N4 174.8(6) . .
C35 N4 C36 C37 1.1(8) . .
Co1 N4 C36 C37 -179.0(5) 1_444 .
N4 C36 C37 N3 0.2(9) . .
C35 N3 C37 C36 -1.5(9) . .
C32 N3 C37 C36 -174.0(7) . .
C39 N5 C38 N6 0.9(7) . .
Co3 N5 C38 N6 173.2(3) . .
C41 N6 C38 N5 -177.5(5) . .
C40 N6 C38 N5 -1.0(7) . .
C38 N5 C39 C40 -0.5(8) . .
Co3 N5 C39 C40 -172.0(5) . .
N5 C39 C40 N6 -0.1(9) . .
C38 N6 C40 C39 0.7(9) . .
C41 N6 C40 C39 176.9(6) . .
C38 N6 C41 C46 -177.6(6) . .
C40 N6 C41 C46 6.7(11) . .
C38 N6 C41 C42 1.9(11) . .
C40 N6 C41 C42 -173.8(8) . .
C46 C41 C42 C43 0.2(15) . .
N6 C41 C42 C43 -179.2(9) . .
C41 C42 C43 C44 -2.6(17) . .
C42 C43 C44 C45 4.2(15) . .
C42 C43 C44 C44 -178.8(10) . 2_788
C43 C44 C45 C46 -3.6(14) . .
C44 C44 C45 C46 179.5(9) 2_788 .
C44 C45 C46 C41 1.3(13) . .
N6 C41 C46 C45 179.9(7) . .
C42 C41 C46 C45 0.5(12) . .
